data_1504861
loop_
_publ_author_name
'Wang, Yongfeng'
'Parkin, Sean R.'
'Watson, Mark D.'

_publ_section_title
;
 Benzodichalcogenophenes with perfluoroarene termini.
;
_journal_issue 20
_journal_name_full 'Organic letters'
_journal_page_first 4421
_journal_page_last 4424
_journal_paper_doi 10.1021/ol801569m
_journal_volume 10
_journal_year 2008
_chemical_formula_moiety 'C22 H8 F8 N2 O2 S2'
_chemical_formula_sum 'C22 H8 F8 N2 O2 S2'
_chemical_formula_weight 548.42
_chemical_name_systematic
; 
 ? 
;
_space_group_IT_number 14
_symmetry_cell_setting monoclinic
_symmetry_space_group_name_Hall '-P 2ybc'
_symmetry_space_group_name_H-M 'P 1 21/c 1'
_atom_sites_solution_hydrogens geom
_atom_sites_solution_primary direct
_atom_sites_solution_secondary difmap
_audit_creation_method SHELXL-97
_cell_angle_alpha 90.00
_cell_angle_beta 102.932(5)
_cell_angle_gamma 90.00
_cell_formula_units_Z 2
_cell_length_a 9.9914(7)
_cell_length_b 4.9183(4)
_cell_length_c 21.0138(16)
_cell_measurement_reflns_used 3497
_cell_measurement_temperature 90.0(2)
_cell_measurement_theta_max 69.15
_cell_measurement_theta_min 4.32
_cell_volume 1006.44(13)
_computing_cell_refinement APEX2
_computing_data_collection 'APEX2 (Bruker-AXS, 2006)'
_computing_data_reduction APEX2
_computing_molecular_graphics 'XP in SHELXTL (Sheldrick, 2008)'
_computing_publication_material
; 
SHELX97-2 (Sheldrick, 2008) and local procedures 
;
_computing_structure_refinement 'SHELXL-97 (Sheldrick, 2008)'
_computing_structure_solution 'SHELXS-97 (Sheldrick, 2008)'
_diffrn_ambient_temperature 90.0(2)
_diffrn_detector_area_resol_mean 18
_diffrn_measured_fraction_theta_full 0.993
_diffrn_measured_fraction_theta_max 0.993
_diffrn_measurement_device_type 'Bruker X8 Proteum diffractometer'
_diffrn_measurement_method '\f and \w scans'
_diffrn_radiation_monochromator 'graded multilayer optics'
_diffrn_radiation_source 'fine-focus rotating anode'
_diffrn_radiation_type CuK\a
_diffrn_radiation_wavelength 1.54178
_diffrn_reflns_av_R_equivalents 0.0574
_diffrn_reflns_av_sigmaI/netI 0.0315
_diffrn_reflns_limit_h_max 12
_diffrn_reflns_limit_h_min -12
_diffrn_reflns_limit_k_max 5
_diffrn_reflns_limit_k_min -5
_diffrn_reflns_limit_l_max 25
_diffrn_reflns_limit_l_min -25
_diffrn_reflns_number 14078
_diffrn_reflns_theta_full 69.63
_diffrn_reflns_theta_max 69.63
_diffrn_reflns_theta_min 4.32
_diffrn_standards_number 0
_exptl_absorpt_coefficient_mu 3.351
_exptl_absorpt_correction_T_max 0.983
_exptl_absorpt_correction_T_min 0.711
_exptl_absorpt_correction_type multi-scan
_exptl_absorpt_process_details 'Sadabs in APEX2 (BrukerAXS, 2006)'
_exptl_crystal_colour orange
_exptl_crystal_density_diffrn 1.810
_exptl_crystal_density_method 'not measured'
_exptl_crystal_description 'triangular plate'
_exptl_crystal_F_000 548
_exptl_crystal_size_max 0.15
_exptl_crystal_size_mid 0.10
_exptl_crystal_size_min 0.01
_refine_diff_density_max 0.423
_refine_diff_density_min -0.200
_refine_diff_density_rms 0.049
_refine_ls_extinction_method none
_refine_ls_goodness_of_fit_ref 1.019
_refine_ls_hydrogen_treatment constr
_refine_ls_matrix_type full
_refine_ls_number_parameters 226
_refine_ls_number_reflns 1867
_refine_ls_number_restraints 236
_refine_ls_restrained_S_all 0.971
_refine_ls_R_factor_all 0.0508
_refine_ls_R_factor_gt 0.0368
_refine_ls_shift/su_max 0.001
_refine_ls_shift/su_mean 0.000
_refine_ls_structure_factor_coef Fsqd
_refine_ls_weighting_details 'calc w=1/[\s^2^(Fo^2^)+(0.0430P)^2^+0.8587P] where P=(Fo^2^+2Fc^2^)/3'
_refine_ls_weighting_scheme calc
_refine_ls_wR_factor_gt 0.0882
_refine_ls_wR_factor_ref 0.0969
_reflns_number_gt 1501
_reflns_number_total 1867
_reflns_threshold_expression >2\s(I)
_cod_data_source_file ol801569m_si_001.cif
_cod_data_source_block x07123_1l
_cod_original_sg_symbol_H-M 'P 21/c'
_cod_database_code 1504861

loop_
_symmetry_equiv_pos_as_xyz
'x, y, z'
'-x, y+1/2, -z+1/2'
'-x, -y, -z'
'x, -y-1/2, z-1/2'

loop_
_atom_site_label
_atom_site_type_symbol
_atom_site_fract_x
_atom_site_fract_y
_atom_site_fract_z
_atom_site_U_iso_or_equiv
_atom_site_adp_type
_atom_site_occupancy
_atom_site_symmetry_multiplicity
_atom_site_calc_flag
_atom_site_refinement_flags
_atom_site_disorder_assembly
_atom_site_disorder_group
O1 O 0.3455(5) 0.4142(10) 0.5929(2) 0.0290(10) Uani 0.534(3) 1 d PU A 1
C12 C 0.2184(17) 0.554(3) 0.5832(9) 0.045(3) Uani 0.534(3) 1 d PU A 1
H12A H 0.2349 0.7501 0.5852 0.067 Uiso 0.534(3) 1 calc PR A 1
H12B H 0.1709 0.5012 0.6174 0.067 Uiso 0.534(3) 1 calc PR A 1
H12C H 0.1614 0.5057 0.5404 0.067 Uiso 0.534(3) 1 calc PR A 1
O1' O 0.3216(7) 0.3277(11) 0.5762(3) 0.0329(12) Uani 0.466(3) 1 d PU A 2
C12' C 0.2104(19) 0.478(3) 0.5811(9) 0.043(3) Uani 0.466(3) 1 d PU A 2
H12D H 0.2395 0.6636 0.5943 0.064 Uiso 0.466(3) 1 calc PR A 2
H12E H 0.1665 0.3963 0.6138 0.064 Uiso 0.466(3) 1 calc PR A 2
H12F H 0.1451 0.4819 0.5387 0.064 Uiso 0.466(3) 1 calc PR A 2
C1 C 0.4189(17) 0.460(3) 0.5466(6) 0.0206(16) Uani 0.534(3) 1 d PU . 1
C2 C 0.3941(15) 0.314(3) 0.4893(5) 0.0195(11) Uani 0.534(3) 1 d PDU A 1
S3 S 0.27083(13) 0.0717(2) 0.46466(6) 0.0217(4) Uani 0.534(3) 1 d PDU A 1
C4 C 0.326(2) 0.010(5) 0.3940(10) 0.019(2) Uani 0.534(3) 1 d PDU A 1
C5 C 0.4329(6) 0.1703(10) 0.3889(3) 0.0244(11) Uani 0.534(3) 1 d PDU A 1
H5 H 0.4752 0.1655 0.3527 0.029 Uiso 0.534(3) 1 calc PR A 1
C6 C 0.4759(13) 0.347(3) 0.4434(7) 0.0178(11) Uani 0.534(3) 1 d PDU . 1
C1' C 0.407(2) 0.423(4) 0.5377(8) 0.0227(18) Uani 0.466(3) 1 d PU . 2
C2' C 0.4062(17) 0.299(4) 0.4784(6) 0.0195(11) Uani 0.466(3) 1 d PDU A 2
C3' C 0.3180(7) 0.0850(11) 0.4477(3) 0.0244(12) Uani 0.466(3) 1 d PDU A 2
H3' H 0.2490 0.0042 0.4661 0.029 Uiso 0.466(3) 1 calc PR A 2
C4' C 0.344(2) 0.010(5) 0.3892(12) 0.020(2) Uani 0.466(3) 1 d PDU A 2
S5' S 0.47576(16) 0.1911(3) 0.37036(7) 0.0231(4) Uani 0.466(3) 1 d PDU A 2
C6' C 0.4985(15) 0.379(3) 0.4403(9) 0.0178(11) Uani 0.466(3) 1 d PDU . 2
C7 C 0.2660(2) -0.2012(4) 0.34682(9) 0.0231(4) Uani 1 1 d . . .
C8 C 0.1602(2) -0.3605(4) 0.35899(10) 0.0265(5) Uani 1 1 d . A .
C9 C 0.1047(2) -0.5644(4) 0.31730(11) 0.0289(5) Uani 1 1 d . . .
N1 N 0.14249(18) -0.6255(4) 0.26381(9) 0.0300(4) Uani 1 1 d . A .
C10 C 0.2397(2) -0.4745(5) 0.25067(10) 0.0324(5) Uani 1 1 d . . .
C11 C 0.3029(2) -0.2658(4) 0.28888(10) 0.0291(5) Uani 1 1 d . A .
F1 F 0.11015(13) -0.3223(3) 0.41217(7) 0.0387(3) Uani 1 1 d . . .
F2 F 0.00653(13) -0.7167(3) 0.33236(7) 0.0436(4) Uani 1 1 d . A .
F3 F 0.27908(16) -0.5313(3) 0.19598(6) 0.0481(4) Uani 1 1 d . A .
F4 F 0.40071(15) -0.1285(3) 0.26918(6) 0.0440(4) Uani 1 1 d . . .

loop_
_atom_site_aniso_label
_atom_site_aniso_U_11
_atom_site_aniso_U_22
_atom_site_aniso_U_33
_atom_site_aniso_U_23
_atom_site_aniso_U_13
_atom_site_aniso_U_12
O1 0.031(2) 0.035(3) 0.023(2) -0.0001(16) 0.0102(15) -0.0051(18)
C12 0.037(3) 0.052(7) 0.055(4) -0.014(5) 0.032(3) -0.001(4)
O1' 0.039(3) 0.030(3) 0.036(3) -0.0038(19) 0.022(2) -0.006(2)
C12' 0.037(4) 0.047(7) 0.047(5) 0.014(5) 0.016(3) 0.006(5)
C1 0.026(3) 0.023(4) 0.012(3) 0.000(2) 0.004(2) 0.005(3)
C2 0.021(2) 0.0188(16) 0.018(3) 0.002(2) 0.0040(18) 0.0009(15)
S3 0.0238(7) 0.0173(5) 0.0228(6) -0.0024(4) 0.0026(4) -0.0034(4)
C4 0.018(4) 0.017(3) 0.023(4) 0.004(3) 0.001(3) 0.001(3)
C5 0.028(3) 0.022(2) 0.022(2) 0.0032(18) 0.0027(17) 0.004(2)
C6 0.022(3) 0.013(3) 0.0183(14) 0.0025(17) 0.005(2) 0.0015(17)
C1' 0.023(3) 0.021(4) 0.024(4) 0.002(3) 0.007(3) -0.003(3)
C2' 0.021(2) 0.0188(16) 0.018(3) 0.002(2) 0.0040(18) 0.0009(15)
C3' 0.026(3) 0.020(2) 0.026(3) 0.004(2) 0.005(2) -0.001(2)
C4' 0.025(5) 0.016(3) 0.019(3) 0.000(3) 0.006(3) 0.005(3)
S5' 0.0287(8) 0.0202(6) 0.0198(7) -0.0029(5) 0.0041(5) -0.0011(5)
C6' 0.022(3) 0.013(3) 0.0183(14) 0.0025(17) 0.005(2) 0.0015(17)
C7 0.0266(10) 0.0175(10) 0.0216(10) 0.0018(8) -0.0025(8) 0.0044(8)
C8 0.0252(10) 0.0246(11) 0.0282(11) -0.0039(8) 0.0026(8) 0.0037(8)
C9 0.0242(10) 0.0225(11) 0.0365(12) -0.0023(9) -0.0004(9) 0.0005(8)
N1 0.0320(9) 0.0218(9) 0.0301(10) -0.0029(7) -0.0061(7) 0.0039(8)
C10 0.0435(13) 0.0298(12) 0.0206(10) -0.0040(9) 0.0002(9) 0.0076(10)
C11 0.0345(11) 0.0258(11) 0.0257(11) 0.0005(9) 0.0040(9) -0.0002(9)
F1 0.0340(7) 0.0429(8) 0.0422(7) -0.0147(6) 0.0146(6) -0.0093(6)
F2 0.0354(7) 0.0406(8) 0.0532(9) -0.0115(7) 0.0067(6) -0.0138(6)
F3 0.0669(10) 0.0499(9) 0.0278(7) -0.0144(6) 0.0110(6) -0.0035(7)
F4 0.0574(9) 0.0484(9) 0.0289(7) -0.0089(6) 0.0153(6) -0.0198(7)

loop_
_atom_type_symbol
_atom_type_description
_atom_type_scat_dispersion_real
_atom_type_scat_dispersion_imag
_atom_type_scat_source
C C 0.0181 0.0091 'International Tables Vol C Tables 4.2.6.8 and 6.1.1.4'
H H 0.0000 0.0000 'International Tables Vol C Tables 4.2.6.8 and 6.1.1.4'
N N 0.0311 0.0180 'International Tables Vol C Tables 4.2.6.8 and 6.1.1.4'
O O 0.0492 0.0322 'International Tables Vol C Tables 4.2.6.8 and 6.1.1.4'
F F 0.0727 0.0534 'International Tables Vol C Tables 4.2.6.8 and 6.1.1.4'
S S 0.3331 0.5567 'International Tables Vol C Tables 4.2.6.8 and 6.1.1.4'

loop_
_geom_angle_atom_site_label_1
_geom_angle_atom_site_label_2
_geom_angle_atom_site_label_3
_geom_angle
_geom_angle_site_symmetry_1
_geom_angle_site_symmetry_3
C1 O1 C12 115.2(10) . .
C12' O1' C1' 118.9(11) . .
O1' C12' H12D 109.5 . .
O1' C12' H12E 109.5 . .
H12D C12' H12E 109.5 . .
O1' C12' H12F 109.5 . .
H12D C12' H12F 109.5 . .
H12E C12' H12F 109.5 . .
O1 C1 C2 121.1(12) . .
O1 C1 C6 120.9(10) . 3_666
C2 C1 C6 117.9(13) . 3_666
C1 C2 C6 121.3(15) . .
C1 C2 S3 127.3(10) . .
C6 C2 S3 111.4(9) . .
C2 S3 C4 92.2(5) . .
C5 C4 C7 124.6(14) . .
C5 C4 S3 112.1(7) . .
C7 C4 S3 123.3(12) . .
C4 C5 C6 113.1(9) . .
C4 C5 H5 123.4 . .
C6 C5 H5 123.4 . .
C1 C6 C2 120.7(15) 3_666 .
C1 C6 C5 128.0(12) 3_666 .
C2 C6 C5 111.3(9) . .
C6' C1' O1' 121.0(13) 3_666 .
C6' C1' C2' 118.8(15) 3_666 .
O1' C1' C2' 119.9(12) . .
C1' C2' C6' 121.1(18) . .
C1' C2' C3' 127.4(13) . .
C6' C2' C3' 111.6(10) . .
C4' C3' C2' 112.6(10) . .
C4' C3' H3' 123.7 . .
C2' C3' H3' 123.7 . .
C3' C4' C7 123.8(16) . .
C3' C4' S5' 112.3(8) . .
C7 C4' S5' 123.9(14) . .
C6' S5' C4' 92.5(6) . .
C1' C6' C2' 120.1(18) 3_666 .
C1' C6' S5' 128.8(13) 3_666 .
C2' C6' S5' 111.0(10) . .
C8 C7 C11 113.36(18) . .
C8 C7 C4 119.1(8) . .
C11 C7 C4 127.5(8) . .
C8 C7 C4' 127.5(10) . .
C11 C7 C4' 119.1(9) . .
F1 C8 C9 117.73(19) . .
F1 C8 C7 121.28(18) . .
C9 C8 C7 120.99(19) . .
N1 C9 F2 116.69(18) . .
N1 C9 C8 124.8(2) . .
F2 C9 C8 118.5(2) . .
C9 N1 C10 115.29(18) . .
N1 C10 F3 116.38(19) . .
N1 C10 C11 124.9(2) . .
F3 C10 C11 118.7(2) . .
F4 C11 C10 118.29(19) . .
F4 C11 C7 121.08(19) . .
C10 C11 C7 120.6(2) . .

loop_
_geom_bond_atom_site_label_1
_geom_bond_atom_site_label_2
_geom_bond_distance
_geom_bond_site_symmetry_2
O1 C1 1.362(17) .
O1 C12 1.417(16) .
C12 H12A 0.9800 .
C12 H12B 0.9800 .
C12 H12C 0.9800 .
O1' C12' 1.356(18) .
O1' C1' 1.38(2) .
C12' H12D 0.9800 .
C12' H12E 0.9800 .
C12' H12F 0.9800 .
C1 C2 1.377(12) .
C1 C6 1.395(17) 3_666
C2 C6 1.406(8) .
C2 S3 1.708(14) .
S3 C4 1.721(19) .
C4 C5 1.355(17) .
C4 C7 1.466(10) .
C5 C6 1.427(14) .
C5 H5 0.9500 .
C6 C1 1.395(17) 3_666
C1' C6' 1.365(18) 3_666
C1' C2' 1.387(16) .
C2' C6' 1.406(9) .
C2' C3' 1.429(16) .
C3' C4' 1.36(2) .
C3' H3' 0.9500 .
C4' C7 1.471(11) .
C4' S5' 1.71(2) .
S5' C6' 1.709(17) .
C6' C1' 1.365(18) 3_666
C7 C8 1.385(3) .
C7 C11 1.386(3) .
C8 F1 1.336(2) .
C8 C9 1.365(3) .
C9 N1 1.299(3) .
C9 F2 1.327(3) .
N1 C10 1.301(3) .
C10 F3 1.325(3) .
C10 C11 1.367(3) .
C11 F4 1.328(3) .

loop_
_geom_torsion_atom_site_label_1
_geom_torsion_atom_site_label_2
_geom_torsion_atom_site_label_3
_geom_torsion_atom_site_label_4
_geom_torsion
_geom_torsion_site_symmetry_1
_geom_torsion_site_symmetry_4
C12 O1 C1 C2 -84.6(16) . .
C12 O1 C1 C6 97.1(16) . 3_666
O1 C1 C2 C6 -175.5(14) . .
C6 C1 C2 C6 3(2) 3_666 .
O1 C1 C2 S3 3(2) . .
C6 C1 C2 S3 -178.9(14) 3_666 .
C1 C2 S3 C4 -178.0(17) . .
C6 C2 S3 C4 0.3(15) . .
C2 S3 C4 C5 -0.8(18) . .
C2 S3 C4 C7 177(2) . .
C7 C4 C5 C6 -176.4(18) . .
S3 C4 C5 C6 1(2) . .
C1 C2 C6 C1 -3(2) . 3_666
S3 C2 C6 C1 178.6(14) . 3_666
C1 C2 C6 C5 178.7(13) . .
S3 C2 C6 C5 0.2(16) . .
C4 C5 C6 C1 -179.1(19) . 3_666
C4 C5 C6 C2 -0.8(19) . .
C12' O1' C1' C6' 79(2) . 3_666
C12' O1' C1' C2' -107.4(18) . .
C6' C1' C2' C6' -2(3) 3_666 .
O1' C1' C2' C6' -175.7(16) . .
C6' C1' C2' C3' 178.7(18) 3_666 .
O1' C1' C2' C3' 5(3) . .
C1' C2' C3' C4' 180(2) . .
C6' C2' C3' C4' 0(2) . .
C2' C3' C4' C7 -179(2) . .
C2' C3' C4' S5' 1(3) . .
C3' C4' S5' C6' -1(2) . .
C7 C4' S5' C6' 178(2) . .
C1' C2' C6' C1' 2(3) . 3_666
C3' C2' C6' C1' -178.6(18) . 3_666
C1' C2' C6' S5' 179.5(15) . .
C3' C2' C6' S5' -0.8(18) . .
C4' S5' C6' C1' 179(2) . 3_666
C4' S5' C6' C2' 1.1(17) . .
C5 C4 C7 C8 177.1(16) . .
S3 C4 C7 C8 0(2) . .
C5 C4 C7 C11 -3(3) . .
S3 C4 C7 C11 179.9(10) . .
C5 C4 C7 C4' 15(14) . .
S3 C4 C7 C4' -162(18) . .
C3' C4' C7 C8 -2(4) . .
S5' C4' C7 C8 178.5(12) . .
C3' C4' C7 C11 -178.6(19) . .
S5' C4' C7 C11 2(3) . .
C3' C4' C7 C4 17(14) . .
S5' C4' C7 C4 -162(18) . .
C11 C7 C8 F1 -178.79(18) . .
C4 C7 C8 F1 1.2(13) . .
C4' C7 C8 F1 4.5(17) . .
C11 C7 C8 C9 2.0(3) . .
C4 C7 C8 C9 -178.0(13) . .
C4' C7 C8 C9 -174.7(16) . .
F1 C8 C9 N1 179.97(19) . .
C7 C8 C9 N1 -0.8(3) . .
F1 C8 C9 F2 -1.4(3) . .
C7 C8 C9 F2 177.83(18) . .
F2 C9 N1 C10 -179.34(18) . .
C8 C9 N1 C10 -0.7(3) . .
C9 N1 C10 F3 -179.34(18) . .
C9 N1 C10 C11 0.8(3) . .
N1 C10 C11 F4 -179.9(2) . .
F3 C10 C11 F4 0.3(3) . .
N1 C10 C11 C7 0.5(3) . .
F3 C10 C11 C7 -179.32(19) . .
C8 C7 C11 F4 178.54(19) . .
C4 C7 C11 F4 -1.4(14) . .
C4' C7 C11 F4 -4.5(15) . .
C8 C7 C11 C10 -1.9(3) . .
C4 C7 C11 C10 178.2(14) . .
C4' C7 C11 C10 175.1(15) . .
